data_2019947
loop_
_publ_author_name
'Vieira, Rafael P.'
'Thompson, John R.'
'Beraldo, Heloisa'
'Storr, Tim'

_publ_section_title
;
 Partial conversion of thioamide into nitrile in a copper(II) complex of
 2,6-diacetylpyridine bis(thiosemicarbazone), a drug prototype for
 Alzheimer's disease
;
_journal_coeditor_code KU3154
_journal_issue 6
_journal_name_full 'Acta Crystallographica Section C'
_journal_page_first
;
;
_journal_paper_doi 10.1107/S205322961500813X
_journal_volume 71
_journal_year 2015
_chemical_formula_iupac '[Cu (C11 H11 N7 S)]'
_chemical_formula_moiety 'C11 H11 Cu N7 S'
_chemical_formula_sum 'C11 H11 Cu N7 S'
_chemical_formula_weight 336.87
_chemical_name_systematic
'[(<i>Z</i>)-2-((<i>E</i>)-1-{6-[1-({[Amino(sulfanidyl-\k<i>S</i>)methylidene]amino}imino-\k<i>N</i>)ethyl]pyridin-2-yl-\k<i>N</i>}ethylidene)-1-cyanohydrazinido-\k<i>N</i>^1^]copper(II)'
_space_group_crystal_system monoclinic
_space_group_IT_number 14
_space_group_name_Hall '-P 2ybc'
_space_group_name_H-M_alt 'P 1 21/c 1'
_symmetry_space_group_name_Hall '-P 2ybc'
_symmetry_space_group_name_H-M 'P 1 21/c 1'
_atom_sites_solution_hydrogens geom
_cell_angle_alpha 90
_cell_angle_beta 90.6740(11)
_cell_angle_gamma 90
_cell_formula_units_Z 4
_cell_length_a 7.23580(10)
_cell_length_b 10.5895(2)
_cell_length_c 17.2664(3)
_cell_measurement_reflns_used 8522
_cell_measurement_temperature 296(2)
_cell_measurement_theta_max 68.74
_cell_measurement_theta_min 4.17
_cell_volume 1322.92(4)
_computing_cell_refinement
;
SAINT (Bruker, 2013)
;
_computing_data_collection
;
APEX2 (Bruker, 2014)
;
_computing_data_reduction
;
SAINT (Bruker, 2013)
;
_computing_molecular_graphics
;
Mercury (Macrae <i>et al.</i>,  2008) and POV-Ray
(http://www.povray.org)
;
_computing_publication_material
;
SHELXL2014 (Sheldrick, 2015b)
;
_computing_structure_refinement
;
SHELXL2014 (Sheldrick, 2015b) and Shelxle (H\"ubschle <i>et al.</i>,
2011)
;
_computing_structure_solution
;
SHELXT (Sheldrick, 2015a)
;
_diffrn_ambient_temperature 296(2)
_diffrn_measured_fraction_theta_full 1.000
_diffrn_measured_fraction_theta_max 0.995
_diffrn_measurement_device_type 'Bruker APEXII CCD'
_diffrn_measurement_method '\f and \w scans'
_diffrn_radiation_monochromator graphite
_diffrn_radiation_type CuK\a
_diffrn_radiation_wavelength 1.54178
_diffrn_reflns_av_R_equivalents 0.0362
_diffrn_reflns_limit_h_max 8
_diffrn_reflns_limit_h_min -8
_diffrn_reflns_limit_k_max 12
_diffrn_reflns_limit_k_min -12
_diffrn_reflns_limit_l_max 20
_diffrn_reflns_limit_l_min -20
_diffrn_reflns_number 16824
_diffrn_reflns_theta_full 67.679
_diffrn_reflns_theta_max 68.741
_diffrn_reflns_theta_min 4.899
_exptl_absorpt_coefficient_mu 3.824
_exptl_absorpt_correction_T_max 0.7531
_exptl_absorpt_correction_T_min 0.6171
_exptl_absorpt_correction_type multi-scan
_exptl_absorpt_process_details
;
(SADABS; Sheldrick, 1996)
;
_exptl_crystal_colour orange
_exptl_crystal_density_diffrn 1.691
_exptl_crystal_description plate
_exptl_crystal_F_000 684
_exptl_crystal_size_max 0.164
_exptl_crystal_size_mid 0.161
_exptl_crystal_size_min 0.056
_refine_diff_density_max 0.762
_refine_diff_density_min -0.217
_refine_ls_extinction_method none
_refine_ls_goodness_of_fit_ref 1.090
_refine_ls_hydrogen_treatment constr
_refine_ls_matrix_type full
_refine_ls_number_parameters 183
_refine_ls_number_reflns 2437
_refine_ls_number_restraints 0
_refine_ls_restrained_S_all 1.090
_refine_ls_R_factor_all 0.0400
_refine_ls_R_factor_gt 0.0351
_refine_ls_shift/su_max 0.002
_refine_ls_shift/su_mean 0.000
_refine_ls_structure_factor_coef Fsqd
_refine_ls_weighting_details 'w=1/[\s^2^(Fo^2^)+(0.0479P)^2^+0.8241P] where P=(Fo^2^+2Fc^2^)/3'
_refine_ls_weighting_scheme calc
_refine_ls_wR_factor_gt 0.0924
_refine_ls_wR_factor_ref 0.0963
_reflns_number_gt 2153
_reflns_number_total 2437
_reflns_threshold_expression I>2\s(I)
_cod_data_source_file ku3154sup1.cif
_cod_data_source_block I
_cod_database_code 2019947

loop_
_symmetry_equiv_pos_as_xyz
'x, y, z'
'-x, y+1/2, -z+1/2'
'-x, -y, -z'
'x, -y-1/2, z-1/2'

loop_
_atom_site_type_symbol
_atom_site_label
_atom_site_fract_x
_atom_site_fract_y
_atom_site_fract_z
_atom_site_U_iso_or_equiv
_atom_site_adp_type
_atom_site_calc_flag
_atom_site_occupancy
Cu Cu1 0.21025(5) 0.42580(3) 0.54573(2) 0.03932(15) Uani d 1
S S1 0.13271(10) 0.28767(6) 0.63790(4) 0.04741(19) Uani d 1
C C1 0.2613(4) 0.4392(3) 0.38702(16) 0.0479(6) Uani d 1
N N1 0.2750(3) 0.5146(2) 0.44956(13) 0.0452(5) Uani d 1
C C6 0.2065(4) 0.3072(3) 0.40317(15) 0.0497(6) Uani d 1
C C3 0.3423(5) 0.6089(4) 0.3045(2) 0.0696(9) Uani d 1
H H3 0.3643 0.6415 0.2555 0.084 Uiso calc 1
N N3 0.1117(3) 0.1689(2) 0.49791(12) 0.0430(5) Uani d 1
C C8 0.0899(3) 0.1646(2) 0.57373(14) 0.0398(5) Uani d 1
N N2 0.1706(3) 0.28604(19) 0.47503(12) 0.0400(5) Uani d 1
C C2 0.2936(4) 0.4840(3) 0.31314(19) 0.0633(8) Uani d 1
H H2 0.2826 0.4311 0.2703 0.076 Uiso calc 1
C C7 0.1982(7) 0.2100(3) 0.34233(18) 0.0844(13) Uani d 1
H H7A 0.0722 0.1980 0.3259 0.127 Uiso calc 1
H H7B 0.2465 0.1320 0.3623 0.127 Uiso calc 1
H H7C 0.2705 0.2366 0.2990 0.127 Uiso calc 1
N N4 0.0319(4) 0.0556(2) 0.60451(13) 0.0528(6) Uani d 1
H H4A 0.0103 -0.0084 0.5751 0.063 Uiso calc 1
H H4B 0.0163 0.0496 0.6537 0.063 Uiso calc 1
C C4 0.3582(4) 0.6845(3) 0.3677(2) 0.0681(10) Uani d 1
H H4 0.3925 0.7686 0.3616 0.082 Uiso calc 1
N N5 0.3066(3) 0.6940(2) 0.58342(17) 0.0549(6) Uani d 1
C C5 0.3235(3) 0.6374(3) 0.44223(18) 0.0510(7) Uani d 1
N N7 0.1961(5) 0.5646(3) 0.74737(18) 0.0823(10) Uani d 1
N N6 0.2514(3) 0.5739(2) 0.60608(15) 0.0519(6) Uani d 1
C C9 0.3378(4) 0.7183(3) 0.5114(2) 0.0565(8) Uani d 1
C C10 0.3968(5) 0.8552(3) 0.4991(2) 0.0756(11) Uani d 1
H H10A 0.5143 0.8571 0.4739 0.113 Uiso calc 1
H H10B 0.4069 0.8969 0.5483 0.113 Uiso calc 1
H H10C 0.3063 0.8976 0.4674 0.113 Uiso calc 1
C C11 0.2233(5) 0.5723(3) 0.6824(2) 0.0590(8) Uani d 1

loop_
_atom_site_aniso_label
_atom_site_aniso_U_11
_atom_site_aniso_U_22
_atom_site_aniso_U_33
_atom_site_aniso_U_12
_atom_site_aniso_U_13
_atom_site_aniso_U_23
Cu1 0.0371(2) 0.0323(2) 0.0486(2) -0.00366(14) 0.00031(15) 0.00392(14)
S1 0.0596(4) 0.0426(4) 0.0401(3) -0.0136(3) 0.0031(3) 0.0001(3)
C1 0.0430(13) 0.0489(15) 0.0516(15) -0.0044(12) -0.0027(11) 0.0155(12)
N1 0.0366(10) 0.0411(12) 0.0577(13) -0.0034(9) -0.0022(9) 0.0167(10)
C6 0.0570(15) 0.0478(15) 0.0441(14) -0.0077(13) -0.0019(12) 0.0093(12)
C3 0.0644(19) 0.073(2) 0.072(2) -0.0051(17) 0.0085(16) 0.0356(19)
N3 0.0521(12) 0.0346(11) 0.0423(11) -0.0084(10) 0.0005(9) 0.0041(9)
C8 0.0392(12) 0.0381(13) 0.0421(13) -0.0037(11) 0.0013(10) 0.0035(10)
N2 0.0427(11) 0.0347(11) 0.0426(11) -0.0058(9) -0.0011(8) 0.0063(8)
C2 0.0628(18) 0.069(2) 0.0576(17) -0.0062(16) 0.0030(14) 0.0222(16)
C7 0.146(4) 0.066(2) 0.0409(16) -0.032(2) 0.0092(19) 0.0001(15)
N4 0.0752(16) 0.0416(12) 0.0417(11) -0.0169(12) 0.0039(11) 0.0049(9)
C4 0.0509(16) 0.0549(19) 0.099(3) -0.0067(15) 0.0026(16) 0.0364(19)
N5 0.0491(13) 0.0316(11) 0.0840(18) -0.0051(10) 0.0007(12) 0.0054(11)
C5 0.0312(11) 0.0425(15) 0.0794(19) -0.0008(11) -0.0004(11) 0.0223(14)
N7 0.122(3) 0.0545(17) 0.071(2) -0.0129(17) 0.0288(18) -0.0202(14)
N6 0.0547(13) 0.0339(12) 0.0671(15) -0.0065(10) 0.0057(11) -0.0019(10)
C9 0.0376(13) 0.0325(14) 0.099(2) -0.0026(11) -0.0040(14) 0.0109(14)
C10 0.0625(19) 0.0381(17) 0.126(3) -0.0101(15) 0.0008(19) 0.0206(18)
C11 0.0669(19) 0.0369(15) 0.074(2) -0.0051(14) 0.0090(16) -0.0120(14)

loop_
_atom_type_symbol
_atom_type_description
_atom_type_scat_dispersion_real
_atom_type_scat_dispersion_imag
_atom_type_scat_source
C C 0.0181 0.0091 'International Tables Vol C Tables 4.2.6.8 and 6.1.1.4'
H H 0.0000 0.0000 'International Tables Vol C Tables 4.2.6.8 and 6.1.1.4'
N N 0.0311 0.0180 'International Tables Vol C Tables 4.2.6.8 and 6.1.1.4'
S S 0.3331 0.5567 'International Tables Vol C Tables 4.2.6.8 and 6.1.1.4'
Cu Cu -1.9646 0.5888 'International Tables Vol C Tables 4.2.6.8 and 6.1.1.4'

loop_
_geom_angle_atom_site_label_1
_geom_angle_atom_site_label_2
_geom_angle_atom_site_label_3
_geom_angle
N6 Cu1 N2 174.13(9)
N6 Cu1 N1 91.77(10)
N2 Cu1 N1 82.45(9)
N6 Cu1 S1 100.83(8)
N2 Cu1 S1 84.97(6)
N1 Cu1 S1 167.36(8)
C8 S1 Cu1 94.65(8)
N1 C1 C2 121.7(3)
N1 C1 C6 115.2(2)
C2 C1 C6 123.1(3)
C1 N1 C5 120.8(2)
C1 N1 Cu1 112.15(18)
C5 N1 Cu1 127.0(2)
N2 C6 C7 123.9(3)
N2 C6 C1 113.7(2)
C7 C6 C1 122.3(3)
C4 C3 C2 120.0(3)
C4 C3 H3 120.0
C2 C3 H3 120.0
C8 N3 N2 111.0(2)
N3 C8 N4 117.6(2)
N3 C8 S1 125.74(19)
N4 C8 S1 116.61(19)
C6 N2 N3 120.1(2)
C6 N2 Cu1 116.31(18)
N3 N2 Cu1 123.62(16)
C3 C2 C1 118.3(3)
C3 C2 H2 120.8
C1 C2 H2 120.8
C6 C7 H7A 109.5
C6 C7 H7B 109.5
H7A C7 H7B 109.5
C6 C7 H7C 109.5
H7A C7 H7C 109.5
H7B C7 H7C 109.5
C8 N4 H4A 120.0
C8 N4 H4B 120.0
H4A N4 H4B 120.0
C3 C4 C5 120.8(3)
C3 C4 H4 119.6
C5 C4 H4 119.6
C9 N5 N6 120.4(3)
N1 C5 C4 118.4(3)
N1 C5 C9 119.9(3)
C4 C5 C9 121.6(3)
C11 N6 N5 109.6(2)
C11 N6 Cu1 120.34(19)
N5 N6 Cu1 130.0(2)
N5 C9 C5 130.8(3)
N5 C9 C10 112.0(3)
C5 C9 C10 117.2(3)
C9 C10 H10A 109.5
C9 C10 H10B 109.5
H10A C10 H10B 109.5
C9 C10 H10C 109.5
H10A C10 H10C 109.5
H10B C10 H10C 109.5
N7 C11 N6 176.4(3)

loop_
_geom_bond_atom_site_label_1
_geom_bond_atom_site_label_2
_geom_bond_distance
Cu1 N6 1.904(2)
Cu1 N2 1.938(2)
Cu1 N1 1.970(2)
Cu1 S1 2.2379(7)
S1 C8 1.736(3)
C1 N1 1.346(4)
C1 C2 1.383(4)
C1 C6 1.481(4)
N1 C5 1.353(4)
C6 N2 1.290(3)
C6 C7 1.472(4)
C3 C4 1.357(5)
C3 C2 1.378(5)
C3 H3 0.9300
N3 C8 1.321(3)
N3 N2 1.371(3)
C8 N4 1.341(3)
C2 H2 0.9300
C7 H7A 0.9600
C7 H7B 0.9600
C7 H7C 0.9600
N4 H4A 0.8600
N4 H4B 0.8600
C4 C5 1.405(4)
C4 H4 0.9300
N5 C9 1.293(4)
N5 N6 1.391(3)
C5 C9 1.472(5)
N7 C11 1.144(4)
N6 C11 1.336(4)
C9 C10 1.527(4)
C10 H10A 0.9600
C10 H10B 0.9600
C10 H10C 0.9600

loop_
_geom_hbond_atom_site_label_D
_geom_hbond_atom_site_label_H
_geom_hbond_atom_site_label_A
_geom_hbond_site_symmetry_A
_geom_hbond_distance_DH
_geom_hbond_distance_HA
_geom_hbond_distance_DA
_geom_hbond_angle_DHA
N4 H4A N3 3_556 0.86 2.29 3.133(3) 167.7
N4 H4B N7 2_546 0.86 2.32 3.061(4) 145.0

_cod_database_fobs_code 2019947
